data_7203184
loop_
_publ_author_name
'Jos\'e Giner Planas'
'Carles Masalles'
'Reijo Sillanp\"a\"a'
'Raikko Kivek\"as'
'Francesc Teixidor'
'Clara Vi\~nas'

_publ_section_title
;
 Synthesis and solid state structure for a series of
 poly(1-pyrrolylmethyl)benzene derivatives. Control of the interplaying
 \p--\p and C--H\p interactions?
;
_journal_name_full CrystEngComm
_journal_page_first 75
_journal_page_last 83
_journal_paper_doi 10.1039/b515930j
_journal_year 2006
_chemical_formula_moiety 'C36 H36 N6'
_chemical_formula_sum 'C36 H36 N6'
_chemical_formula_weight 552.71
_chemical_name_systematic
;
?
;
_space_group_IT_number 14
_symmetry_cell_setting monoclinic
_symmetry_space_group_name_Hall '-P 2ybc'
_symmetry_space_group_name_H-M 'P 1 21/c 1'
_atom_sites_solution_hydrogens geom
_atom_sites_solution_primary direct
_atom_sites_solution_secondary difmap
_audit_creation_method SHELXL-97
_cell_angle_alpha 90.00
_cell_angle_beta 101.491(8)
_cell_angle_gamma 90.00
_cell_formula_units_Z 4
_cell_length_a 18.463(2)
_cell_length_b 17.810(2)
_cell_length_c 9.2040(10)
_cell_measurement_reflns_used 25
_cell_measurement_temperature 193(2)
_cell_measurement_theta_max 28.7
_cell_measurement_theta_min 11.2
_cell_volume 2965.9(6)
_computing_cell_refinement 'CAD4 EXPRESS (Enraf Nonius, 1994)'
_computing_data_collection 'CAD4 EXPRESS (Enraf Nonius, 1994)'
_computing_data_reduction 'XCAD4 (Harms, 1996)'
_computing_molecular_graphics 'SHELXTL/PC (Sheldrick, 1990)'
_computing_publication_material 'SHELXL-97 (Sheldrick, 1997)'
_computing_structure_refinement 'SHELXL-97 (Sheldrick, 1997)'
_computing_structure_solution 'SHELXS-97 (Sheldrick, 1990)'
_diffrn_ambient_temperature 193(2)
_diffrn_measured_fraction_theta_full 0.999
_diffrn_measured_fraction_theta_max 0.999
_diffrn_measurement_device_type 'Enraf Nonius CAD4'
_diffrn_measurement_method \w--\q
_diffrn_radiation_monochromator graphite
_diffrn_radiation_source 'fine-focus sealed tube'
_diffrn_radiation_type CuK\a
_diffrn_radiation_wavelength 1.54184
_diffrn_reflns_av_R_equivalents 0.0465
_diffrn_reflns_av_sigmaI/netI 0.0265
_diffrn_reflns_limit_h_max 14
_diffrn_reflns_limit_h_min -21
_diffrn_reflns_limit_k_max 20
_diffrn_reflns_limit_k_min -20
_diffrn_reflns_limit_l_max 10
_diffrn_reflns_limit_l_min -10
_diffrn_reflns_number 6264
_diffrn_reflns_theta_full 65.03
_diffrn_reflns_theta_max 65.03
_diffrn_reflns_theta_min 2.44
_diffrn_standards_decay_% <1
_diffrn_standards_interval_count 100
_diffrn_standards_number 3
_exptl_absorpt_coefficient_mu 0.580
_exptl_absorpt_correction_T_max 0.9285
_exptl_absorpt_correction_T_min 0.8229
_exptl_absorpt_correction_type refdelf
_exptl_absorpt_process_details
;
Sheldrick, G.M. (anon) SHELX97 Release 97-2 (1998)
;
_exptl_crystal_colour colourless
_exptl_crystal_density_diffrn 1.238
_exptl_crystal_density_meas ?
_exptl_crystal_density_method .
_exptl_crystal_description plate
_exptl_crystal_F_000 1176
_exptl_crystal_size_max 0.35
_exptl_crystal_size_mid 0.23
_exptl_crystal_size_min 0.13
_refine_diff_density_max 0.285
_refine_diff_density_min -0.322
_refine_diff_density_rms 0.066
_refine_ls_extinction_method none
_refine_ls_goodness_of_fit_ref 1.022
_refine_ls_hydrogen_treatment constr
_refine_ls_matrix_type full
_refine_ls_number_parameters 379
_refine_ls_number_reflns 5048
_refine_ls_number_restraints 0
_refine_ls_restrained_S_all 1.022
_refine_ls_R_factor_all 0.0667
_refine_ls_R_factor_gt 0.0535
_refine_ls_shift/su_max 0.001
_refine_ls_shift/su_mean 0.000
_refine_ls_structure_factor_coef Fsqd
_refine_ls_weighting_details
;
w=1/[\s^2^(Fo^2^)+(0.0949P)^2^+0.8839P] where P=(Fo^2^+2Fc^2^)/3
;
_refine_ls_weighting_scheme calc
_refine_ls_wR_factor_gt 0.1376
_refine_ls_wR_factor_ref 0.1481
_reflns_number_gt 4192
_reflns_number_total 5048
_reflns_threshold_expression >2sigma(I)
_cod_data_source_file b515930j.txt
_cod_data_source_block compound_1
_cod_original_sg_symbol_H-M 'P 21/c'
_cod_database_code 7203184

loop_
_symmetry_equiv_pos_as_xyz
'x, y, z'
'-x, y+1/2, -z+1/2'
'-x, -y, -z'
'x, -y-1/2, z-1/2'

loop_
_atom_site_label
_atom_site_type_symbol
_atom_site_fract_x
_atom_site_fract_y
_atom_site_fract_z
_atom_site_U_iso_or_equiv
_atom_site_adp_type
_atom_site_occupancy
_atom_site_calc_flag
_atom_site_refinement_flags
_atom_site_disorder_assembly
_atom_site_disorder_group
N8A N 0.81161(8) 0.48421(9) 0.25058(16) 0.0319(4) Uani 1 d . . .
N14A N 0.86316(7) 0.44389(9) 0.73179(16) 0.0305(3) Uani 1 d . . .
N20A N 0.97112(8) 0.62528(9) 0.81664(17) 0.0343(4) Uani 1 d . . .
C1A C 0.93487(9) 0.46978(10) 0.4163(2) 0.0308(4) Uani 1 d . . .
C2A C 0.93534(9) 0.49875(10) 0.5580(2) 0.0302(4) Uani 1 d . . .
C3A C 1.00101(9) 0.52748(10) 0.64337(19) 0.0301(4) Uani 1 d . . .
C7A C 0.86568(9) 0.43171(11) 0.3310(2) 0.0331(4) Uani 1 d . . .
H7A H 0.8800 0.3957 0.2596 0.040 Uiso 1 calc R . .
H7B H 0.8424 0.4028 0.4014 0.040 Uiso 1 calc R . .
C9A C 0.74015(10) 0.46492(12) 0.1875(2) 0.0375(4) Uani 1 d . . .
H9A H 0.7177 0.4175 0.1957 0.045 Uiso 1 calc R . .
C10A C 0.70712(12) 0.52551(13) 0.1112(2) 0.0469(5) Uani 1 d . . .
H10A H 0.6576 0.5281 0.0573 0.056 Uiso 1 calc R . .
C11A C 0.75954(13) 0.58310(13) 0.1268(2) 0.0507(6) Uani 1 d . . .
H11A H 0.7520 0.6320 0.0856 0.061 Uiso 1 calc R . .
C12A C 0.82330(12) 0.55651(11) 0.2119(2) 0.0420(5) Uani 1 d . . .
H12A H 0.8682 0.5837 0.2396 0.050 Uiso 1 calc R . .
C13A C 0.86491(9) 0.50113(11) 0.6185(2) 0.0332(4) Uani 1 d . . .
H13A H 0.8600 0.5513 0.6617 0.040 Uiso 1 calc R . .
H13B H 0.8221 0.4937 0.5359 0.040 Uiso 1 calc R . .
C15A C 0.89865(10) 0.37626(11) 0.7450(2) 0.0356(4) Uani 1 d . . .
H15A H 0.9305 0.3585 0.6832 0.043 Uiso 1 calc R . .
C16A C 0.88075(11) 0.33850(12) 0.8614(2) 0.0412(5) Uani 1 d . . .
H16A H 0.8980 0.2902 0.8959 0.049 Uiso 1 calc R . .
C17A C 0.83190(11) 0.38450(12) 0.9212(2) 0.0407(5) Uani 1 d . . .
H17A H 0.8098 0.3727 1.0032 0.049 Uiso 1 calc R . .
C18A C 0.82216(10) 0.44887(12) 0.8401(2) 0.0355(4) Uani 1 d . . .
H18A H 0.7921 0.4902 0.8559 0.043 Uiso 1 calc R . .
C19A C 1.00268(10) 0.55153(11) 0.8025(2) 0.0343(4) Uani 1 d . . .
H19A H 0.9753 0.5140 0.8499 0.041 Uiso 1 calc R . .
H19B H 1.0546 0.5514 0.8571 0.041 Uiso 1 calc R . .
C21A C 0.93037(12) 0.64390(14) 0.9192(2) 0.0474(5) Uani 1 d . . .
H21A H 0.9138 0.6101 0.9855 0.057 Uiso 1 calc R . .
C22A C 0.91734(12) 0.71903(15) 0.9109(3) 0.0548(6) Uani 1 d . . .
H22A H 0.8902 0.7470 0.9700 0.066 Uiso 1 calc R . .
C23A C 0.95119(12) 0.74758(13) 0.7995(3) 0.0528(6) Uani 1 d . . .
H23A H 0.9512 0.7985 0.7686 0.063 Uiso 1 calc R . .
C24A C 0.98412(11) 0.68875(12) 0.7433(3) 0.0452(5) Uani 1 d . . .
H24A H 1.0115 0.6916 0.6663 0.054 Uiso 1 calc R . .
N8B N 0.31598(8) 1.09757(8) -0.05173(17) 0.0300(3) Uani 1 d . . .
N14B N 0.46813(9) 1.13617(9) 0.29566(19) 0.0392(4) Uani 1 d . . .
N20B N 0.64794(8) 1.14454(8) 0.00982(18) 0.0337(4) Uani 1 d . . .
C1B C 0.42880(9) 1.01872(9) 0.01755(19) 0.0274(4) Uani 1 d . . .
C2B C 0.48811(9) 1.06724(9) 0.07170(19) 0.0275(4) Uani 1 d . . .
C3B C 0.55949(9) 1.04756(10) 0.05582(19) 0.0282(4) Uani 1 d . . .
C7B C 0.35271(9) 1.03792(10) 0.0455(2) 0.0323(4) Uani 1 d . . .
H7C H 0.3215 0.9923 0.0307 0.039 Uiso 1 calc R . .
H7D H 0.3574 1.0539 0.1500 0.039 Uiso 1 calc R . .
C9B C 0.32002(11) 1.11010(11) -0.1956(2) 0.0386(4) Uani 1 d . . .
H9B H 0.3497 1.0831 -0.2509 0.046 Uiso 1 calc R . .
C10B C 0.27388(12) 1.16835(12) -0.2464(2) 0.0476(5) Uani 1 d . . .
H10B H 0.2658 1.1893 -0.3432 0.057 Uiso 1 calc R . .
C11B C 0.24058(11) 1.19161(12) -0.1301(2) 0.0445(5) Uani 1 d . . .
H11B H 0.2058 1.2312 -0.1336 0.053 Uiso 1 calc R . .
C12B C 0.26710(10) 1.14724(11) -0.0109(2) 0.0369(4) Uani 1 d . . .
H12B H 0.2540 1.1502 0.0837 0.044 Uiso 1 calc R . .
C13B C 0.47320(10) 1.14176(10) 0.1402(2) 0.0333(4) Uani 1 d . . .
H13C H 0.5133 1.1773 0.1311 0.040 Uiso 1 calc R . .
H13D H 0.4263 1.1627 0.0836 0.040 Uiso 1 calc R . .
C15B C 0.42641(14) 1.18148(12) 0.3652(3) 0.0536(6) Uani 1 d . . .
H15B H 0.3928 1.2189 0.3193 0.064 Uiso 1 calc R . .
C16B C 0.44128(19) 1.16388(16) 0.5123(3) 0.0725(9) Uani 1 d . . .
H16B H 0.4202 1.1870 0.5871 0.087 Uiso 1 calc R . .
C17B C 0.49251(19) 1.10631(19) 0.5331(3) 0.0765(8) Uani 1 d . . .
H17B H 0.5126 1.0822 0.6244 0.092 Uiso 1 calc R . .
C18B C 0.50879(15) 1.09058(16) 0.3995(3) 0.0623(7) Uani 1 d . . .
H18B H 0.5430 1.0537 0.3811 0.075 Uiso 1 calc R . .
C19B C 0.62463(9) 1.09721(10) 0.1218(2) 0.0344(4) Uani 1 d . . .
H19C H 0.6108 1.1295 0.1994 0.041 Uiso 1 calc R . .
H19D H 0.6666 1.0652 0.1692 0.041 Uiso 1 calc R . .
C21B C 0.71742(10) 1.17367(11) 0.0209(3) 0.0433(5) Uani 1 d . . .
H21B H 0.7579 1.1666 0.1014 0.052 Uiso 1 calc R . .
C22B C 0.71846(12) 1.21454(12) -0.1036(3) 0.0533(6) Uani 1 d . . .
H22B H 0.7597 1.2411 -0.1252 0.064 Uiso 1 calc R . .
C23B C 0.64759(13) 1.21052(12) -0.1946(3) 0.0522(6) Uani 1 d . . .
H23B H 0.6321 1.2335 -0.2888 0.063 Uiso 1 calc R . .
C24B C 0.60550(11) 1.16734(11) -0.1216(3) 0.0442(5) Uani 1 d . . .
H24B H 0.5549 1.1551 -0.1564 0.053 Uiso 1 calc R . .

loop_
_atom_site_aniso_label
_atom_site_aniso_U_11
_atom_site_aniso_U_22
_atom_site_aniso_U_33
_atom_site_aniso_U_23
_atom_site_aniso_U_13
_atom_site_aniso_U_12
N8A 0.0239(7) 0.0387(9) 0.0308(8) -0.0008(6) 0.0000(6) -0.0006(6)
N14A 0.0181(7) 0.0381(8) 0.0352(8) -0.0007(6) 0.0047(6) -0.0012(6)
N20A 0.0259(8) 0.0447(9) 0.0314(8) -0.0017(7) 0.0034(6) -0.0037(7)
C1A 0.0213(9) 0.0348(9) 0.0334(9) 0.0030(8) -0.0017(7) -0.0030(7)
C2A 0.0209(8) 0.0354(9) 0.0331(9) 0.0042(7) 0.0026(7) -0.0016(7)
C3A 0.0233(9) 0.0347(9) 0.0302(9) 0.0033(7) 0.0000(7) -0.0016(7)
C7A 0.0216(9) 0.0368(10) 0.0377(10) 0.0021(8) -0.0018(7) -0.0025(7)
C9A 0.0207(9) 0.0509(12) 0.0387(10) -0.0064(9) 0.0006(7) 0.0003(8)
C10A 0.0362(11) 0.0640(14) 0.0370(11) 0.0003(10) -0.0014(9) 0.0154(10)
C11A 0.0591(14) 0.0507(13) 0.0395(12) 0.0113(10) 0.0027(10) 0.0128(11)
C12A 0.0444(11) 0.0400(11) 0.0394(11) 0.0063(9) 0.0027(9) -0.0051(9)
C13A 0.0205(8) 0.0396(10) 0.0383(10) 0.0037(8) 0.0030(7) 0.0017(7)
C15A 0.0208(9) 0.0412(10) 0.0449(11) 0.0016(8) 0.0064(8) 0.0047(7)
C16A 0.0311(10) 0.0442(11) 0.0460(11) 0.0081(9) 0.0026(8) -0.0020(8)
C17A 0.0342(10) 0.0556(12) 0.0325(10) -0.0014(9) 0.0070(8) -0.0140(9)
C18A 0.0228(9) 0.0459(11) 0.0387(10) -0.0104(8) 0.0085(8) -0.0055(8)
C19A 0.0273(9) 0.0425(10) 0.0304(9) 0.0044(8) -0.0005(7) -0.0050(8)
C21A 0.0354(11) 0.0711(15) 0.0365(11) -0.0043(10) 0.0087(9) 0.0002(10)
C22A 0.0360(12) 0.0731(16) 0.0516(13) -0.0223(12) -0.0003(10) 0.0104(11)
C23A 0.0317(11) 0.0458(12) 0.0764(16) -0.0063(11) -0.0004(10) -0.0008(9)
C24A 0.0319(11) 0.0460(12) 0.0589(13) 0.0062(10) 0.0117(10) -0.0032(9)
N8B 0.0190(7) 0.0338(8) 0.0357(8) -0.0005(6) 0.0022(6) 0.0018(6)
N14B 0.0351(9) 0.0385(9) 0.0424(9) -0.0075(7) 0.0041(7) -0.0016(7)
N20B 0.0194(7) 0.0289(8) 0.0509(10) 0.0004(7) 0.0025(7) -0.0052(6)
C1B 0.0190(8) 0.0299(9) 0.0317(9) 0.0048(7) 0.0016(7) -0.0006(7)
C2B 0.0210(8) 0.0274(9) 0.0325(9) 0.0027(7) 0.0014(7) -0.0003(7)
C3B 0.0201(8) 0.0286(9) 0.0338(9) 0.0033(7) 0.0002(7) -0.0034(7)
C7B 0.0202(9) 0.0364(10) 0.0399(10) 0.0057(8) 0.0054(7) 0.0002(7)
C9B 0.0365(10) 0.0429(11) 0.0352(10) -0.0013(8) 0.0042(8) 0.0058(9)
C10B 0.0495(13) 0.0469(12) 0.0404(11) 0.0041(9) -0.0054(9) 0.0094(10)
C11B 0.0318(10) 0.0419(11) 0.0546(13) -0.0046(9) -0.0039(9) 0.0115(9)
C12B 0.0238(9) 0.0421(11) 0.0438(11) -0.0070(9) 0.0044(8) 0.0037(8)
C13B 0.0274(9) 0.0298(9) 0.0403(10) -0.0010(8) 0.0013(7) 0.0007(7)
C15B 0.0605(15) 0.0366(11) 0.0707(16) -0.0149(11) 0.0303(13) -0.0081(10)
C16B 0.109(2) 0.0574(16) 0.0621(17) -0.0274(13) 0.0442(17) -0.0365(16)
C17B 0.097(2) 0.086(2) 0.0417(14) -0.0059(14) 0.0022(14) -0.0122(18)
C18B 0.0589(15) 0.0793(18) 0.0431(13) 0.0026(12) -0.0036(11) 0.0123(13)
C19B 0.0206(9) 0.0350(10) 0.0439(11) 0.0006(8) -0.0026(7) -0.0051(7)
C21B 0.0218(9) 0.0365(10) 0.0713(15) -0.0101(10) 0.0081(9) -0.0091(8)
C22B 0.0404(12) 0.0345(11) 0.0909(18) 0.0002(11) 0.0271(12) -0.0116(9)
C23B 0.0470(13) 0.0385(11) 0.0730(16) 0.0186(11) 0.0167(11) 0.0017(10)
C24B 0.0273(10) 0.0392(11) 0.0629(14) 0.0116(10) 0.0012(9) -0.0012(8)

loop_
_atom_type_symbol
_atom_type_description
_atom_type_scat_dispersion_real
_atom_type_scat_dispersion_imag
_atom_type_scat_source
C C 0.0181 0.0091 'International Tables Vol C Tables 4.2.6.8 and 6.1.1.4'
H H 0.0000 0.0000 'International Tables Vol C Tables 4.2.6.8 and 6.1.1.4'
N N 0.0311 0.0180 'International Tables Vol C Tables 4.2.6.8 and 6.1.1.4'

loop_
_geom_angle_atom_site_label_1
_geom_angle_atom_site_label_2
_geom_angle_atom_site_label_3
_geom_angle
_geom_angle_site_symmetry_1
_geom_angle_site_symmetry_3
_geom_angle_publ_flag
C12A N8A C9A 108.30(16) . . ?
C12A N8A C7A 127.58(16) . . ?
C9A N8A C7A 123.83(16) . . ?
C15A N14A C18A 108.52(16) . . ?
C15A N14A C13A 126.85(15) . . ?
C18A N14A C13A 124.59(16) . . ?
C21A N20A C24A 108.53(18) . . ?
C21A N20A C19A 124.72(17) . . ?
C24A N20A C19A 126.33(16) . . ?
C2A C1A C3A 120.18(16) . 3_766 ?
C2A C1A C7A 119.60(16) . . ?
C3A C1A C7A 120.14(16) 3_766 . ?
C1A C2A C3A 120.00(16) . . ?
C1A C2A C13A 120.41(16) . . ?
C3A C2A C13A 119.57(16) . . ?
C1A C3A C2A 119.76(17) 3_766 . ?
C1A C3A C19A 120.72(15) 3_766 . ?
C2A C3A C19A 119.45(16) . . ?
N8A C7A C1A 113.36(15) . . ?
N8A C7A H7A 108.9 . . ?
C1A C7A H7A 108.9 . . ?
N8A C7A H7B 108.9 . . ?
C1A C7A H7B 108.9 . . ?
H7A C7A H7B 107.7 . . ?
C10A C9A N8A 108.24(19) . . ?
C10A C9A H9A 125.9 . . ?
N8A C9A H9A 125.9 . . ?
C9A C10A C11A 107.35(18) . . ?
C9A C10A H10A 126.3 . . ?
C11A C10A H10A 126.3 . . ?
C12A C11A C10A 107.78(19) . . ?
C12A C11A H11A 126.1 . . ?
C10A C11A H11A 126.1 . . ?
C11A C12A N8A 108.33(19) . . ?
C11A C12A H12A 125.8 . . ?
N8A C12A H12A 125.8 . . ?
N14A C13A C2A 112.66(14) . . ?
N14A C13A H13A 109.1 . . ?
C2A C13A H13A 109.1 . . ?
N14A C13A H13B 109.1 . . ?
C2A C13A H13B 109.1 . . ?
H13A C13A H13B 107.8 . . ?
C16A C15A N14A 108.57(17) . . ?
C16A C15A H15A 125.7 . . ?
N14A C15A H15A 125.7 . . ?
C15A C16A C17A 107.15(18) . . ?
C15A C16A H16A 126.4 . . ?
C17A C16A H16A 126.4 . . ?
C18A C17A C16A 107.52(17) . . ?
C18A C17A H17A 126.2 . . ?
C16A C17A H17A 126.2 . . ?
C17A C18A N14A 108.24(18) . . ?
C17A C18A H18A 125.9 . . ?
N14A C18A H18A 125.9 . . ?
N20A C19A C3A 114.17(15) . . ?
N20A C19A H19A 108.7 . . ?
C3A C19A H19A 108.7 . . ?
N20A C19A H19B 108.7 . . ?
C3A C19A H19B 108.7 . . ?
H19A C19A H19B 107.6 . . ?
C22A C21A N20A 108.5(2) . . ?
C22A C21A H21A 125.8 . . ?
N20A C21A H21A 125.8 . . ?
C21A C22A C23A 107.4(2) . . ?
C21A C22A H22A 126.3 . . ?
C23A C22A H22A 126.3 . . ?
C24A C23A C22A 107.3(2) . . ?
C24A C23A H23A 126.4 . . ?
C22A C23A H23A 126.4 . . ?
N20A C24A C23A 108.32(19) . . ?
N20A C24A H24A 125.8 . . ?
C23A C24A H24A 125.8 . . ?
C9B N8B C12B 109.18(16) . . ?
C9B N8B C7B 127.25(15) . . ?
C12B N8B C7B 123.44(16) . . ?
C18B N14B C15B 108.0(2) . . ?
C18B N14B C13B 126.64(18) . . ?
C15B N14B C13B 125.10(18) . . ?
C24B N20B C21B 108.49(17) . . ?
C24B N20B C19B 126.78(15) . . ?
C21B N20B C19B 124.74(17) . . ?
C3B C1B C2B 120.38(15) 3_675 . ?
C3B C1B C7B 120.65(15) 3_675 . ?
C2B C1B C7B 118.92(16) . . ?
C3B C2B C1B 119.49(16) . . ?
C3B C2B C13B 120.99(15) . . ?
C1B C2B C13B 119.46(15) . . ?
C1B C3B C2B 120.10(16) 3_675 . ?
C1B C3B C19B 119.89(15) 3_675 . ?
C2B C3B C19B 119.99(16) . . ?
N8B C7B C1B 113.05(14) . . ?
N8B C7B H7C 109.0 . . ?
C1B C7B H7C 109.0 . . ?
N8B C7B H7D 109.0 . . ?
C1B C7B H7D 109.0 . . ?
H7C C7B H7D 107.8 . . ?
N8B C9B C10B 107.90(18) . . ?
N8B C9B H9B 126.1 . . ?
C10B C9B H9B 126.1 . . ?
C9B C10B C11B 107.56(19) . . ?
C9B C10B H10B 126.2 . . ?
C11B C10B H10B 126.2 . . ?
C12B C11B C10B 107.61(18) . . ?
C12B C11B H11B 126.2 . . ?
C10B C11B H11B 126.2 . . ?
C11B C12B N8B 107.74(18) . . ?
C11B C12B H12B 126.1 . . ?
N8B C12B H12B 126.1 . . ?
N14B C13B C2B 113.63(15) . . ?
N14B C13B H13C 108.8 . . ?
C2B C13B H13C 108.8 . . ?
N14B C13B H13D 108.8 . . ?
C2B C13B H13D 108.8 . . ?
H13C C13B H13D 107.7 . . ?
N14B C15B C16B 108.1(2) . . ?
N14B C15B H15B 126.0 . . ?
C16B C15B H15B 126.0 . . ?
C15B C16B C17B 107.8(2) . . ?
C15B C16B H16B 126.1 . . ?
C17B C16B H16B 126.1 . . ?
C18B C17B C16B 107.3(3) . . ?
C18B C17B H17B 126.3 . . ?
C16B C17B H17B 126.3 . . ?
C17B C18B N14B 108.9(3) . . ?
C17B C18B H18B 125.6 . . ?
N14B C18B H18B 125.6 . . ?
N20B C19B C3B 112.04(15) . . ?
N20B C19B H19C 109.2 . . ?
C3B C19B H19C 109.2 . . ?
N20B C19B H19D 109.2 . . ?
C3B C19B H19D 109.2 . . ?
H19C C19B H19D 107.9 . . ?
C22B C21B N20B 108.1(2) . . ?
C22B C21B H21B 126.0 . . ?
N20B C21B H21B 126.0 . . ?
C21B C22B C23B 107.84(18) . . ?
C21B C22B H22B 126.1 . . ?
C23B C22B H22B 126.1 . . ?
C24B C23B C22B 106.8(2) . . ?
C24B C23B H23B 126.6 . . ?
C22B C23B H23B 126.6 . . ?
C23B C24B N20B 108.77(18) . . ?
C23B C24B H24B 125.6 . . ?
N20B C24B H24B 125.6 . . ?

loop_
_geom_bond_atom_site_label_1
_geom_bond_atom_site_label_2
_geom_bond_distance
_geom_bond_site_symmetry_2
_geom_bond_publ_flag
N8A C12A 1.365(3) . ?
N8A C9A 1.375(2) . ?
N8A C7A 1.458(2) . ?
N14A C15A 1.365(2) . ?
N14A C18A 1.370(2) . ?
N14A C13A 1.463(2) . ?
N20A C21A 1.360(3) . ?
N20A C24A 1.362(3) . ?
N20A C19A 1.453(2) . ?
C1A C2A 1.401(3) . ?
C1A C3A 1.402(2) 3_766 ?
C1A C7A 1.519(2) . ?
C2A C3A 1.403(2) . ?
C2A C13A 1.514(2) . ?
C3A C1A 1.402(2) 3_766 ?
C3A C19A 1.520(3) . ?
C7A H7A 0.9900 . ?
C7A H7B 0.9900 . ?
C9A C10A 1.363(3) . ?
C9A H9A 0.9500 . ?
C10A C11A 1.398(3) . ?
C10A H10A 0.9500 . ?
C11A C12A 1.362(3) . ?
C11A H11A 0.9500 . ?
C12A H12A 0.9500 . ?
C13A H13A 0.9900 . ?
C13A H13B 0.9900 . ?
C15A C16A 1.361(3) . ?
C15A H15A 0.9500 . ?
C16A C17A 1.409(3) . ?
C16A H16A 0.9500 . ?
C17A C18A 1.360(3) . ?
C17A H17A 0.9500 . ?
C18A H18A 0.9500 . ?
C19A H19A 0.9900 . ?
C19A H19B 0.9900 . ?
C21A C22A 1.359(4) . ?
C21A H21A 0.9500 . ?
C22A C23A 1.399(4) . ?
C22A H22A 0.9500 . ?
C23A C24A 1.363(3) . ?
C23A H23A 0.9500 . ?
C24A H24A 0.9500 . ?
N8B C9B 1.359(2) . ?
N8B C12B 1.369(2) . ?
N8B C7B 1.466(2) . ?
N14B C18B 1.360(3) . ?
N14B C15B 1.360(3) . ?
N14B C13B 1.456(2) . ?
N20B C24B 1.366(3) . ?
N20B C21B 1.369(2) . ?
N20B C19B 1.461(2) . ?
C1B C3B 1.398(2) 3_675 ?
C1B C2B 1.406(2) . ?
C1B C7B 1.517(2) . ?
C2B C3B 1.399(2) . ?
C2B C13B 1.518(2) . ?
C3B C1B 1.398(2) 3_675 ?
C3B C19B 1.519(2) . ?
C7B H7C 0.9900 . ?
C7B H7D 0.9900 . ?
C9B C10B 1.365(3) . ?
C9B H9B 0.9500 . ?
C10B C11B 1.400(3) . ?
C10B H10B 0.9500 . ?
C11B C12B 1.361(3) . ?
C11B H11B 0.9500 . ?
C12B H12B 0.9500 . ?
C13B H13C 0.9900 . ?
C13B H13D 0.9900 . ?
C15B C16B 1.364(4) . ?
C15B H15B 0.9500 . ?
C16B C17B 1.382(5) . ?
C16B H16B 0.9500 . ?
C17B C18B 1.353(4) . ?
C17B H17B 0.9500 . ?
C18B H18B 0.9500 . ?
C19B H19C 0.9900 . ?
C19B H19D 0.9900 . ?
C21B C22B 1.361(3) . ?
C21B H21B 0.9500 . ?
C22B C23B 1.408(3) . ?
C22B H22B 0.9500 . ?
C23B C24B 1.362(3) . ?
C23B H23B 0.9500 . ?
C24B H24B 0.9500 . ?

loop_
_geom_torsion_atom_site_label_1
_geom_torsion_atom_site_label_2
_geom_torsion_atom_site_label_3
_geom_torsion_atom_site_label_4
_geom_torsion
_geom_torsion_site_symmetry_1
_geom_torsion_site_symmetry_2
_geom_torsion_site_symmetry_3
_geom_torsion_site_symmetry_4
_geom_torsion_publ_flag
C3A C1A C2A C3A -2.9(3) 3_766 . . . ?
C7A C1A C2A C3A 173.86(16) . . . . ?
C3A C1A C2A C13A 175.52(16) 3_766 . . . ?
C7A C1A C2A C13A -7.7(3) . . . . ?
C1A C2A C3A C1A 2.9(3) . . . 3_766 ?
C13A C2A C3A C1A -175.54(16) . . . 3_766 ?
C1A C2A C3A C19A -173.92(16) . . . . ?
C13A C2A C3A C19A 7.6(3) . . . . ?
C12A N8A C7A C1A 18.8(3) . . . . ?
C9A N8A C7A C1A -168.11(17) . . . . ?
C2A C1A C7A N8A 84.1(2) . . . . ?
C3A C1A C7A N8A -99.1(2) 3_766 . . . ?
C12A N8A C9A C10A -0.8(2) . . . . ?
C7A N8A C9A C10A -174.97(17) . . . . ?
N8A C9A C10A C11A 0.4(2) . . . . ?
C9A C10A C11A C12A 0.1(3) . . . . ?
C10A C11A C12A N8A -0.6(3) . . . . ?
C9A N8A C12A C11A 0.8(2) . . . . ?
C7A N8A C12A C11A 174.76(18) . . . . ?
C15A N14A C13A C2A -27.4(2) . . . . ?
C18A N14A C13A C2A 155.41(16) . . . . ?
C1A C2A C13A N14A 105.66(19) . . . . ?
C3A C2A C13A N14A -75.9(2) . . . . ?
C18A N14A C15A C16A -0.3(2) . . . . ?
C13A N14A C15A C16A -177.85(17) . . . . ?
N14A C15A C16A C17A 0.5(2) . . . . ?
C15A C16A C17A C18A -0.5(2) . . . . ?
C16A C17A C18A N14A 0.3(2) . . . . ?
C15A N14A C18A C17A 0.0(2) . . . . ?
C13A N14A C18A C17A 177.61(16) . . . . ?
C21A N20A C19A C3A 142.65(18) . . . . ?
C24A N20A C19A C3A -45.6(2) . . . . ?
C1A C3A C19A N20A 103.23(19) 3_766 . . . ?
C2A C3A C19A N20A -79.9(2) . . . . ?
C24A N20A C21A C22A 0.1(2) . . . . ?
C19A N20A C21A C22A 173.11(17) . . . . ?
N20A C21A C22A C23A 0.0(2) . . . . ?
C21A C22A C23A C24A -0.2(3) . . . . ?
C21A N20A C24A C23A -0.2(2) . . . . ?
C19A N20A C24A C23A -173.08(17) . . . . ?
C22A C23A C24A N20A 0.3(2) . . . . ?
C3B C1B C2B C3B -2.0(3) 3_675 . . . ?
C7B C1B C2B C3B 175.55(16) . . . . ?
C3B C1B C2B C13B 175.22(16) 3_675 . . . ?
C7B C1B C2B C13B -7.2(2) . . . . ?
C1B C2B C3B C1B 2.0(3) . . . 3_675 ?
C13B C2B C3B C1B -175.18(16) . . . 3_675 ?
C1B C2B C3B C19B -176.42(16) . . . . ?
C13B C2B C3B C19B 6.4(3) . . . . ?
C9B N8B C7B C1B 35.3(3) . . . . ?
C12B N8B C7B C1B -149.29(16) . . . . ?
C3B C1B C7B N8B -105.75(19) 3_675 . . . ?
C2B C1B C7B N8B 76.7(2) . . . . ?
C12B N8B C9B C10B 0.4(2) . . . . ?
C7B N8B C9B C10B 176.30(17) . . . . ?
N8B C9B C10B C11B -0.3(2) . . . . ?
C9B C10B C11B C12B 0.1(3) . . . . ?
C10B C11B C12B N8B 0.2(2) . . . . ?
C9B N8B C12B C11B -0.4(2) . . . . ?
C7B N8B C12B C11B -176.45(16) . . . . ?
C18B N14B C13B C2B 36.7(3) . . . . ?
C15B N14B C13B C2B -150.15(18) . . . . ?
C3B C2B C13B N14B -99.2(2) . . . . ?
C1B C2B C13B N14B 83.6(2) . . . . ?
C18B N14B C15B C16B 0.0(3) . . . . ?
C13B N14B C15B C16B -174.27(19) . . . . ?
N14B C15B C16B C17B -0.5(3) . . . . ?
C15B C16B C17B C18B 0.9(3) . . . . ?
C16B C17B C18B N14B -0.9(3) . . . . ?
C15B N14B C18B C17B 0.6(3) . . . . ?
C13B N14B C18B C17B 174.7(2) . . . . ?
C24B N20B C19B C3B 24.7(3) . . . . ?
C21B N20B C19B C3B -155.40(17) . . . . ?
C1B C3B C19B N20B 80.2(2) 3_675 . . . ?
C2B C3B C19B N20B -101.31(19) . . . . ?
C24B N20B C21B C22B -0.1(2) . . . . ?
C19B N20B C21B C22B 179.97(17) . . . . ?
N20B C21B C22B C23B -0.1(2) . . . . ?
C21B C22B C23B C24B 0.3(3) . . . . ?
C22B C23B C24B N20B -0.3(3) . . . . ?
C21B N20B C24B C23B 0.3(2) . . . . ?
C19B N20B C24B C23B -179.79(18) . . . . ?
